data_4312522
loop_
_publ_author_name
'Magdalena M. Makowska-Grzyska'
'Ewa Szajna'
'Crystal Shipley'
'Atta M. Arif'
'Michael H. Mitchell'
'Jason A. Halfen'
'Lisa M. Berreau'

_publ_section_title
;
 First Row Divalent Transition Metal Complexes of Aryl-Appended
 Tris((pyridyl)methyl)amine Ligands: Syntheses, Structures,
 Electrochemistry, and Hydroxamate Binding Properties
;
_journal_name_full 'Inorganic Chemistry'
_journal_page_first 7472
_journal_page_last 7488
_journal_paper_doi 10.1021/ic034810y
_journal_volume 42
_journal_year 2003
_chemical_formula_sum 'C32 H30 Cl Co N5 O6'
_chemical_formula_weight 674.99
_chemical_name_systematic
;
 ?
;
_space_group_IT_number 14
_symmetry_cell_setting monoclinic
_symmetry_space_group_name_Hall '-P 2ybc'
_symmetry_space_group_name_H-M 'P 1 21/c 1'
_atom_sites_solution_hydrogens geom
_atom_sites_solution_primary direct
_atom_sites_solution_secondary difmap
_audit_creation_method SHELXL-97
_cell_angle_alpha 90.00
_cell_angle_beta 98.5818(18)
_cell_angle_gamma 90.00
_cell_formula_units_Z 4
_cell_length_a 10.9561(4)
_cell_length_b 18.2711(6)
_cell_length_c 15.2867(6)
_cell_measurement_reflns_used 5815
_cell_measurement_temperature 150(1)
_cell_measurement_theta_max 27.485
_cell_measurement_theta_min 1.018
_cell_volume 3025.83(19)
_computing_cell_refinement DENZO-SMN
_computing_data_collection 'Nonius COLLECT'
_computing_data_reduction DENZO-SMN
_computing_molecular_graphics 'WinGX, Ortep3'
_computing_structure_refinement 'SHELXL-97 (Sheldrick, 1997)'
_computing_structure_solution SIR97
_diffrn_ambient_temperature 150(1)
_diffrn_measured_fraction_theta_full 0.993
_diffrn_measured_fraction_theta_max 0.993
_diffrn_measurement_device_type 'Nonius KappaCCD Diffractometer'
_diffrn_measurement_method 'Phi plus Omega scan'
_diffrn_radiation_monochromator graphite
_diffrn_radiation_source 'fine-focus sealed tube'
_diffrn_radiation_type MoK\a
_diffrn_radiation_wavelength 0.71073
_diffrn_reflns_av_R_equivalents 0.0282
_diffrn_reflns_av_sigmaI/netI 0.0448
_diffrn_reflns_limit_h_max 14
_diffrn_reflns_limit_h_min -14
_diffrn_reflns_limit_k_max 21
_diffrn_reflns_limit_k_min -23
_diffrn_reflns_limit_l_max 19
_diffrn_reflns_limit_l_min -19
_diffrn_reflns_number 11782
_diffrn_reflns_theta_full 27.48
_diffrn_reflns_theta_max 27.48
_diffrn_reflns_theta_min 3.25
_exptl_absorpt_coefficient_mu 0.710
_exptl_absorpt_correction_T_max 0.9010
_exptl_absorpt_correction_T_min 0.8426
_exptl_absorpt_correction_type multi-scan
_exptl_absorpt_process_details 'DENZO-SMN (Otwinowski & Minor, 19970'
_exptl_crystal_colour red
_exptl_crystal_density_diffrn 1.482
_exptl_crystal_density_method 'not measured'
_exptl_crystal_description prism
_exptl_crystal_F_000 1396
_exptl_crystal_size_max 0.25
_exptl_crystal_size_mid 0.20
_exptl_crystal_size_min 0.15
_refine_diff_density_max 0.559
_refine_diff_density_min -0.478
_refine_diff_density_rms 0.063
_refine_ls_extinction_method none
_refine_ls_goodness_of_fit_ref 1.057
_refine_ls_hydrogen_treatment mixed
_refine_ls_matrix_type full
_refine_ls_number_parameters 526
_refine_ls_number_reflns 6890
_refine_ls_number_restraints 0
_refine_ls_restrained_S_all 1.057
_refine_ls_R_factor_all 0.0645
_refine_ls_R_factor_gt 0.0413
_refine_ls_shift/su_max 0.001
_refine_ls_shift/su_mean 0.000
_refine_ls_structure_factor_coef Fsqd
_refine_ls_weighting_details 'calc w=1/[\s^2^(Fo^2^)+(0.0378P)^2^+2.2532P] where P=(Fo^2^+2Fc^2^)/3'
_refine_ls_weighting_scheme calc
_refine_ls_wR_factor_gt 0.0892
_refine_ls_wR_factor_ref 0.1008
_reflns_number_gt 5293
_reflns_number_total 6890
_reflns_threshold_expression >2sigma(I)
_cod_data_source_file ic034810ysi20030712_122956_09.cif
_cod_data_source_block usu083(9)
_cod_depositor_comments
;
The following automatic conversions were performed:

'_exptl_absorpt_correction_type' value 'Multi-scan' changed to
'multi-scan' according to the built-in table from CIF Core dictionary
named 'cif_core.dic' version 2.4.1 from 2010-06-29.

Automatic conversion script
Id: cif_fix_values 1646 2011-03-28 12:23:43Z adriana 
;
_cod_database_code 4312522

loop_
_symmetry_equiv_pos_as_xyz
'x, y, z'
'-x, y+1/2, -z+1/2'
'-x, -y, -z'
'x, -y-1/2, z-1/2'

loop_
_atom_site_label
_atom_site_type_symbol
_atom_site_fract_x
_atom_site_fract_y
_atom_site_fract_z
_atom_site_U_iso_or_equiv
_atom_site_adp_type
_atom_site_occupancy
_atom_site_symmetry_multiplicity
_atom_site_calc_flag
_atom_site_refinement_flags
_atom_site_disorder_assembly
_atom_site_disorder_group
Co1 Co 0.30305(3) 0.089586(15) 0.191863(18) 0.02193(9) Uani 1 1 d . . .
Cl1 Cl 0.81065(5) 0.16955(3) 0.49140(4) 0.03062(14) Uani 1 1 d . . .
O1 O 0.12282(14) 0.04849(8) 0.20245(10) 0.0275(3) Uani 1 1 d . . .
O2 O 0.34896(14) 0.01513(8) 0.28068(10) 0.0270(3) Uani 1 1 d . . .
O3 O 0.78520(19) 0.14161(11) 0.57465(12) 0.0499(5) Uani 1 1 d . . .
O4 O 0.86499(18) 0.11493(10) 0.44233(14) 0.0479(5) Uani 1 1 d . . .
O5 O 0.69769(19) 0.19528(14) 0.44138(13) 0.0593(6) Uani 1 1 d . . .
O6 O 0.8920(2) 0.23157(11) 0.50821(14) 0.0566(6) Uani 1 1 d . . .
N1 N 0.47753(17) 0.13537(9) 0.18530(12) 0.0245(4) Uani 1 1 d . . .
N2 N 0.25831(17) 0.16772(9) 0.08436(12) 0.0238(4) Uani 1 1 d . . .
N3 N 0.27755(17) 0.02406(9) 0.06627(11) 0.0239(4) Uani 1 1 d . . .
N4 N 0.22220(17) 0.18478(9) 0.26298(12) 0.0249(4) Uani 1 1 d . . .
N5 N 0.24436(19) -0.01470(10) 0.30649(13) 0.0280(4) Uani 1 1 d . . .
C1 C 0.5785(2) 0.12901(13) 0.24659(15) 0.0283(5) Uani 1 1 d . . .
C2 C 0.6871(2) 0.16560(15) 0.24039(16) 0.0357(6) Uani 1 1 d . . .
C3 C 0.6908(2) 0.21248(15) 0.17025(17) 0.0372(6) Uani 1 1 d . . .
C4 C 0.5875(2) 0.22005(14) 0.10649(16) 0.0325(5) Uani 1 1 d . . .
C5 C 0.4838(2) 0.17935(11) 0.11480(14) 0.0244(5) Uani 1 1 d . . .
C6 C 0.3717(2) 0.17807(13) 0.04390(15) 0.0269(5) Uani 1 1 d . . .
C7 C 0.1588(2) 0.13374(13) 0.02270(16) 0.0284(5) Uani 1 1 d . . .
C8 C 0.1839(2) 0.05347(12) 0.00998(14) 0.0263(5) Uani 1 1 d . . .
C9 C 0.1134(2) 0.01303(14) -0.05594(16) 0.0328(5) Uani 1 1 d . . .
C10 C 0.1381(2) -0.06073(15) -0.06280(17) 0.0365(6) Uani 1 1 d . . .
C11 C 0.2338(2) -0.09145(14) -0.00578(17) 0.0340(5) Uani 1 1 d . . .
C12 C 0.3052(2) -0.04783(12) 0.05668(14) 0.0270(5) Uani 1 1 d . . .
C13 C 0.4188(2) -0.07605(12) 0.11106(15) 0.0278(5) Uani 1 1 d . . .
C14 C 0.4254(3) -0.14670(13) 0.14607(18) 0.0374(6) Uani 1 1 d . . .
C15 C 0.5348(3) -0.17213(14) 0.19374(19) 0.0433(7) Uani 1 1 d . . .
C16 C 0.6380(3) -0.12824(15) 0.20689(18) 0.0413(6) Uani 1 1 d . . .
C17 C 0.6333(2) -0.05807(14) 0.17207(16) 0.0334(5) Uani 1 1 d . . .
C18 C 0.5245(2) -0.03237(12) 0.12387(15) 0.0280(5) Uani 1 1 d . . .
C19 C 0.2182(2) 0.23861(12) 0.11833(16) 0.0296(5) Uani 1 1 d . . .
C20 C 0.1600(2) 0.22867(11) 0.20060(15) 0.0273(5) Uani 1 1 d . . .
C21 C 0.0534(2) 0.26581(13) 0.21207(18) 0.0340(5) Uani 1 1 d . . .
C22 C 0.0087(2) 0.25827(14) 0.29177(18) 0.0372(6) Uani 1 1 d . . .
C23 C 0.0730(2) 0.21576(14) 0.35715(17) 0.0331(5) Uani 1 1 d . . .
C24 C 0.1808(2) 0.17945(12) 0.34200(15) 0.0267(5) Uani 1 1 d . . .
C25 C 0.2536(2) 0.13708(12) 0.41418(14) 0.0270(5) Uani 1 1 d . . .
C26 C 0.1941(3) 0.09758(13) 0.47463(16) 0.0345(6) Uani 1 1 d . . .
C27 C 0.2629(3) 0.06098(14) 0.54471(18) 0.0419(6) Uani 1 1 d . . .
C28 C 0.3907(3) 0.06342(15) 0.55726(18) 0.0416(6) Uani 1 1 d . . .
C29 C 0.4501(3) 0.10227(14) 0.49789(17) 0.0375(6) Uani 1 1 d . . .
C30 C 0.3821(2) 0.13853(12) 0.42687(15) 0.0300(5) Uani 1 1 d . . .
C31 C 0.1342(2) 0.00456(12) 0.26739(14) 0.0264(5) Uani 1 1 d . . .
C32 C 0.0239(3) -0.02476(17) 0.3031(2) 0.0399(6) Uani 1 1 d . . .
H1 H 0.571(2) 0.0959(12) 0.2959(16) 0.024(6) Uiso 1 1 d . . .
H2 H 0.759(3) 0.1578(15) 0.2854(19) 0.043(7) Uiso 1 1 d . . .
H3 H 0.761(3) 0.2375(16) 0.1647(19) 0.049(8) Uiso 1 1 d . . .
H4 H 0.586(2) 0.2509(15) 0.0579(18) 0.037(7) Uiso 1 1 d . . .
H5N H 0.256(2) -0.0446(15) 0.3543(19) 0.041(8) Uiso 1 1 d . . .
H6A H 0.366(2) 0.2228(13) 0.0102(15) 0.021(6) Uiso 1 1 d . . .
H6B H 0.379(2) 0.1366(13) 0.0050(16) 0.026(6) Uiso 1 1 d . . .
H7A H 0.083(2) 0.1385(13) 0.0466(16) 0.028(6) Uiso 1 1 d . . .
H7B H 0.150(2) 0.1571(14) -0.0313(18) 0.033(7) Uiso 1 1 d . . .
H9 H 0.049(2) 0.0357(14) -0.0932(17) 0.032(7) Uiso 1 1 d . . .
H10 H 0.088(3) -0.0898(14) -0.1068(19) 0.040(7) Uiso 1 1 d . . .
H11 H 0.253(2) -0.1390(16) -0.0101(18) 0.039(7) Uiso 1 1 d . . .
H14 H 0.355(3) -0.1752(15) 0.1352(18) 0.041(8) Uiso 1 1 d . . .
H15 H 0.540(3) -0.2203(17) 0.2187(19) 0.048(8) Uiso 1 1 d . . .
H16 H 0.713(3) -0.1448(15) 0.2413(19) 0.046(8) Uiso 1 1 d . . .
H17 H 0.703(2) -0.0300(14) 0.1807(16) 0.029(7) Uiso 1 1 d . . .
H18 H 0.520(2) 0.0160(13) 0.0958(15) 0.025(6) Uiso 1 1 d . . .
H19A H 0.164(2) 0.2645(13) 0.0726(17) 0.029(6) Uiso 1 1 d . . .
H19B H 0.290(2) 0.2686(14) 0.1318(16) 0.034(7) Uiso 1 1 d . . .
H21 H 0.014(3) 0.2936(15) 0.1672(18) 0.040(8) Uiso 1 1 d . . .
H22 H -0.065(3) 0.2815(15) 0.3018(18) 0.042(7) Uiso 1 1 d . . .
H23 H 0.044(2) 0.2096(14) 0.4127(18) 0.033(7) Uiso 1 1 d . . .
H26 H 0.105(2) 0.0954(13) 0.4607(16) 0.029(6) Uiso 1 1 d . . .
H27 H 0.226(3) 0.0362(17) 0.585(2) 0.051(8) Uiso 1 1 d . . .
H28 H 0.438(3) 0.0379(17) 0.605(2) 0.054(9) Uiso 1 1 d . . .
H29 H 0.534(3) 0.1047(14) 0.5041(17) 0.034(7) Uiso 1 1 d . . .
H30 H 0.422(2) 0.1654(12) 0.3842(15) 0.023(6) Uiso 1 1 d . . .
H32A H -0.027(3) -0.0519(18) 0.256(2) 0.060(9) Uiso 1 1 d . . .
H32B H -0.026(3) 0.014(2) 0.315(2) 0.064(10) Uiso 1 1 d . . .
H32C H 0.045(3) -0.0550(18) 0.354(2) 0.055(9) Uiso 1 1 d . . .

loop_
_atom_site_aniso_label
_atom_site_aniso_U_11
_atom_site_aniso_U_22
_atom_site_aniso_U_33
_atom_site_aniso_U_23
_atom_site_aniso_U_13
_atom_site_aniso_U_12
Co1 0.02722(16) 0.01831(15) 0.01952(15) 0.00209(11) 0.00113(11) -0.00149(12)
Cl1 0.0335(3) 0.0310(3) 0.0282(3) 0.0037(2) 0.0071(2) 0.0034(2)
O1 0.0314(8) 0.0247(8) 0.0252(8) 0.0034(6) 0.0003(6) -0.0042(7)
O2 0.0308(9) 0.0237(7) 0.0263(8) 0.0038(6) 0.0039(6) 0.0004(6)
O3 0.0671(13) 0.0454(11) 0.0405(10) 0.0204(9) 0.0181(10) 0.0090(10)
O4 0.0497(12) 0.0347(10) 0.0629(13) -0.0084(9) 0.0200(10) 0.0072(9)
O5 0.0522(13) 0.0901(16) 0.0342(10) 0.0037(11) 0.0021(9) 0.0325(12)
O6 0.0737(15) 0.0441(11) 0.0580(13) -0.0132(10) 0.0300(11) -0.0187(10)
N1 0.0304(10) 0.0217(9) 0.0209(9) -0.0028(7) 0.0024(7) -0.0009(8)
N2 0.0274(10) 0.0199(9) 0.0234(9) 0.0014(7) 0.0013(7) -0.0016(7)
N3 0.0288(10) 0.0209(9) 0.0217(9) -0.0004(7) 0.0026(7) -0.0028(7)
N4 0.0289(10) 0.0186(8) 0.0272(9) -0.0017(7) 0.0049(8) -0.0031(7)
N5 0.0360(11) 0.0222(9) 0.0260(10) 0.0058(8) 0.0050(8) -0.0026(8)
C1 0.0334(13) 0.0303(12) 0.0210(11) -0.0020(9) 0.0036(9) 0.0029(10)
C2 0.0284(13) 0.0505(15) 0.0277(12) -0.0080(11) 0.0024(10) -0.0029(11)
C3 0.0321(14) 0.0476(15) 0.0328(13) -0.0054(11) 0.0082(11) -0.0137(12)
C4 0.0381(14) 0.0331(13) 0.0269(12) 0.0006(10) 0.0066(10) -0.0070(11)
C5 0.0297(12) 0.0215(10) 0.0225(10) -0.0020(9) 0.0055(9) -0.0011(9)
C6 0.0335(13) 0.0234(11) 0.0238(11) 0.0039(9) 0.0040(9) -0.0035(9)
C7 0.0300(13) 0.0297(12) 0.0232(11) 0.0050(10) -0.0038(9) 0.0017(10)
C8 0.0304(12) 0.0281(11) 0.0204(10) -0.0008(9) 0.0036(9) -0.0036(9)
C9 0.0278(13) 0.0448(14) 0.0250(12) -0.0023(11) 0.0017(10) -0.0052(11)
C10 0.0342(14) 0.0434(14) 0.0326(13) -0.0157(12) 0.0072(11) -0.0127(11)
C11 0.0398(14) 0.0269(12) 0.0368(13) -0.0096(11) 0.0101(11) -0.0071(11)
C12 0.0340(12) 0.0233(11) 0.0251(11) -0.0017(9) 0.0084(9) -0.0049(9)
C13 0.0351(13) 0.0234(11) 0.0257(11) -0.0033(9) 0.0071(9) 0.0009(9)
C14 0.0486(16) 0.0234(12) 0.0420(14) 0.0004(11) 0.0128(12) -0.0040(11)
C15 0.0619(19) 0.0251(13) 0.0437(15) 0.0095(11) 0.0108(13) 0.0092(13)
C16 0.0477(17) 0.0375(14) 0.0380(14) 0.0054(12) 0.0043(12) 0.0149(13)
C17 0.0357(14) 0.0326(13) 0.0325(13) -0.0011(10) 0.0071(10) 0.0008(11)
C18 0.0372(13) 0.0214(11) 0.0261(11) 0.0010(9) 0.0067(10) 0.0027(10)
C19 0.0391(14) 0.0188(11) 0.0300(12) 0.0021(9) 0.0020(10) 0.0027(10)
C20 0.0306(12) 0.0193(10) 0.0307(12) -0.0034(9) 0.0003(9) -0.0009(9)
C21 0.0338(13) 0.0270(12) 0.0389(14) -0.0052(11) -0.0025(11) 0.0026(10)
C22 0.0263(13) 0.0397(14) 0.0448(15) -0.0157(12) 0.0029(11) 0.0011(11)
C23 0.0297(13) 0.0354(13) 0.0354(13) -0.0109(11) 0.0087(11) -0.0053(10)
C24 0.0302(12) 0.0207(10) 0.0295(11) -0.0066(9) 0.0056(9) -0.0065(9)
C25 0.0380(13) 0.0208(10) 0.0233(11) -0.0076(9) 0.0078(9) -0.0031(9)
C26 0.0422(15) 0.0300(12) 0.0336(13) -0.0056(10) 0.0126(11) -0.0068(11)
C27 0.066(2) 0.0304(13) 0.0322(14) 0.0017(11) 0.0162(13) -0.0047(13)
C28 0.0577(18) 0.0327(13) 0.0339(14) 0.0020(11) 0.0049(13) 0.0057(13)
C29 0.0416(16) 0.0331(13) 0.0372(14) -0.0022(11) 0.0041(12) 0.0034(11)
C30 0.0378(13) 0.0257(11) 0.0274(12) -0.0016(10) 0.0076(10) -0.0014(10)
C31 0.0335(13) 0.0209(10) 0.0243(11) -0.0001(9) 0.0027(9) -0.0046(9)
C32 0.0406(16) 0.0411(15) 0.0385(15) 0.0083(13) 0.0075(12) -0.0104(13)

loop_
_atom_type_symbol
_atom_type_description
_atom_type_scat_dispersion_real
_atom_type_scat_dispersion_imag
_atom_type_scat_source
C C 0.0033 0.0016 'International Tables Vol C Tables 4.2.6.8 and 6.1.1.4'
H H 0.0000 0.0000 'International Tables Vol C Tables 4.2.6.8 and 6.1.1.4'
N N 0.0061 0.0033 'International Tables Vol C Tables 4.2.6.8 and 6.1.1.4'
O O 0.0106 0.0060 'International Tables Vol C Tables 4.2.6.8 and 6.1.1.4'
Cl Cl 0.1484 0.1585 'International Tables Vol C Tables 4.2.6.8 and 6.1.1.4'
Co Co 0.3494 0.9721 'International Tables Vol C Tables 4.2.6.8 and 6.1.1.4'

loop_
_geom_angle_atom_site_label_1
_geom_angle_atom_site_label_2
_geom_angle_atom_site_label_3
_geom_angle
_geom_angle_site_symmetry_1
_geom_angle_site_symmetry_3
_geom_angle_publ_flag
O2 Co1 N1 99.80(7) . . ?
O2 Co1 O1 81.17(6) . . ?
N1 Co1 O1 176.72(6) . . ?
O2 Co1 N2 175.26(7) . . ?
N1 Co1 N2 78.87(7) . . ?
O1 Co1 N2 100.41(6) . . ?
O2 Co1 N3 102.20(6) . . ?
N1 Co1 N3 99.75(7) . . ?
O1 Co1 N3 83.06(6) . . ?
N2 Co1 N3 73.66(6) . . ?
O2 Co1 N4 106.17(6) . . ?
N1 Co1 N4 97.98(7) . . ?
O1 Co1 N4 78.74(6) . . ?
N2 Co1 N4 78.55(7) . . ?
N3 Co1 N4 143.22(7) . . ?
O4 Cl1 O5 110.05(12) . . ?
O4 Cl1 O3 111.57(12) . . ?
O5 Cl1 O3 108.83(13) . . ?
O4 Cl1 O6 110.31(12) . . ?
O5 Cl1 O6 107.41(15) . . ?
O3 Cl1 O6 108.56(13) . . ?
C31 O1 Co1 107.26(14) . . ?
N5 O2 Co1 109.79(12) . . ?
C1 N1 C5 118.17(19) . . ?
C1 N1 Co1 126.31(15) . . ?
C5 N1 Co1 115.35(14) . . ?
C7 N2 C6 112.02(18) . . ?
C7 N2 C19 111.28(18) . . ?
C6 N2 C19 110.19(17) . . ?
C7 N2 Co1 105.63(13) . . ?
C6 N2 Co1 106.90(13) . . ?
C19 N2 Co1 110.66(13) . . ?
C8 N3 C12 118.45(18) . . ?
C8 N3 Co1 108.61(14) . . ?
C12 N3 Co1 127.28(14) . . ?
C20 N4 C24 118.10(19) . . ?
C20 N4 Co1 107.76(13) . . ?
C24 N4 Co1 124.83(14) . . ?
C31 N5 O2 120.71(18) . . ?
C31 N5 H5N 122.6(17) . . ?
O2 N5 H5N 116.5(17) . . ?
N1 C1 C2 122.6(2) . . ?
N1 C1 H1 115.6(14) . . ?
C2 C1 H1 121.8(14) . . ?
C3 C2 C1 118.7(2) . . ?
C3 C2 H2 121.7(17) . . ?
C1 C2 H2 119.6(17) . . ?
C2 C3 C4 119.6(2) . . ?
C2 C3 H3 120.5(19) . . ?
C4 C3 H3 119.9(19) . . ?
C5 C4 C3 118.6(2) . . ?
C5 C4 H4 118.9(16) . . ?
C3 C4 H4 122.5(16) . . ?
N1 C5 C4 122.2(2) . . ?
N1 C5 C6 115.44(19) . . ?
C4 C5 C6 122.3(2) . . ?
N2 C6 C5 110.17(18) . . ?
N2 C6 H6A 109.8(13) . . ?
C5 C6 H6A 110.6(13) . . ?
N2 C6 H6B 107.9(14) . . ?
C5 C6 H6B 108.5(14) . . ?
H6A C6 H6B 109.8(19) . . ?
N2 C7 C8 111.18(18) . . ?
N2 C7 H7A 108.7(14) . . ?
C8 C7 H7A 108.8(14) . . ?
N2 C7 H7B 110.4(16) . . ?
C8 C7 H7B 109.3(16) . . ?
H7A C7 H7B 108(2) . . ?
N3 C8 C9 122.6(2) . . ?
N3 C8 C7 116.15(18) . . ?
C9 C8 C7 121.2(2) . . ?
C10 C9 C8 118.7(2) . . ?
C10 C9 H9 121.7(15) . . ?
C8 C9 H9 119.6(16) . . ?
C11 C10 C9 119.2(2) . . ?
C11 C10 H10 121.2(16) . . ?
C9 C10 H10 119.6(16) . . ?
C10 C11 C12 119.8(2) . . ?
C10 C11 H11 120.7(18) . . ?
C12 C11 H11 119.4(18) . . ?
N3 C12 C11 121.0(2) . . ?
N3 C12 C13 117.22(19) . . ?
C11 C12 C13 121.7(2) . . ?
C14 C13 C18 118.7(2) . . ?
C14 C13 C12 121.9(2) . . ?
C18 C13 C12 119.3(2) . . ?
C15 C14 C13 120.2(3) . . ?
C15 C14 H14 122.5(17) . . ?
C13 C14 H14 117.3(17) . . ?
C16 C15 C14 120.5(2) . . ?
C16 C15 H15 118.9(17) . . ?
C14 C15 H15 120.6(17) . . ?
C15 C16 C17 120.0(3) . . ?
C15 C16 H16 121.1(17) . . ?
C17 C16 H16 118.8(17) . . ?
C16 C17 C18 119.8(3) . . ?
C16 C17 H17 118.9(16) . . ?
C18 C17 H17 121.3(16) . . ?
C17 C18 C13 120.7(2) . . ?
C17 C18 H18 121.6(14) . . ?
C13 C18 H18 117.6(14) . . ?
N2 C19 C20 111.81(18) . . ?
N2 C19 H19A 110.7(14) . . ?
C20 C19 H19A 111.8(15) . . ?
N2 C19 H19B 107.3(15) . . ?
C20 C19 H19B 109.2(15) . . ?
H19A C19 H19B 106(2) . . ?
N4 C20 C21 123.2(2) . . ?
N4 C20 C19 115.5(2) . . ?
C21 C20 C19 121.2(2) . . ?
C20 C21 C22 118.5(2) . . ?
C20 C21 H21 119.7(18) . . ?
C22 C21 H21 121.7(18) . . ?
C23 C22 C21 119.0(2) . . ?
C23 C22 H22 119.6(17) . . ?
C21 C22 H22 121.3(17) . . ?
C22 C23 C24 120.0(2) . . ?
C22 C23 H23 120.4(15) . . ?
C24 C23 H23 119.5(15) . . ?
N4 C24 C23 121.0(2) . . ?
N4 C24 C25 119.1(2) . . ?
C23 C24 C25 119.8(2) . . ?
C30 C25 C26 118.4(2) . . ?
C30 C25 C24 121.0(2) . . ?
C26 C25 C24 120.4(2) . . ?
C27 C26 C25 120.2(3) . . ?
C27 C26 H26 124.4(15) . . ?
C25 C26 H26 115.3(15) . . ?
C28 C27 C26 120.9(3) . . ?
C28 C27 H27 118.2(19) . . ?
C26 C27 H27 120.9(19) . . ?
C27 C28 C29 119.3(3) . . ?
C27 C28 H28 121.0(19) . . ?
C29 C28 H28 119.7(19) . . ?
C28 C29 C30 120.4(3) . . ?
C28 C29 H29 121.4(17) . . ?
C30 C29 H29 118.2(17) . . ?
C29 C30 C25 120.8(2) . . ?
C29 C30 H30 121.7(14) . . ?
C25 C30 H30 117.4(14) . . ?
O1 C31 N5 120.2(2) . . ?
O1 C31 C32 121.4(2) . . ?
N5 C31 C32 118.4(2) . . ?
C31 C32 H32A 108.2(19) . . ?
C31 C32 H32B 109(2) . . ?
H32A C32 H32B 104(3) . . ?
C31 C32 H32C 113.0(18) . . ?
H32A C32 H32C 111(3) . . ?
H32B C32 H32C 112(3) . . ?

loop_
_geom_bond_atom_site_label_1
_geom_bond_atom_site_label_2
_geom_bond_distance
_geom_bond_site_symmetry_2
_geom_bond_publ_flag
Co1 O2 1.9347(15) . ?
Co1 N1 2.1027(18) . ?
Co1 O1 2.1412(15) . ?
Co1 N2 2.1768(17) . ?
Co1 N3 2.2444(17) . ?
Co1 N4 2.2977(18) . ?
Cl1 O4 1.4306(18) . ?
Cl1 O5 1.433(2) . ?
Cl1 O3 1.4366(18) . ?
Cl1 O6 1.441(2) . ?
O1 C31 1.268(3) . ?
O2 N5 1.379(2) . ?
N1 C1 1.344(3) . ?
N1 C5 1.354(3) . ?
N2 C7 1.468(3) . ?
N2 C6 1.480(3) . ?
N2 C19 1.486(3) . ?
N3 C8 1.348(3) . ?
N3 C12 1.361(3) . ?
N4 C20 1.350(3) . ?
N4 C24 1.356(3) . ?
N5 C31 1.312(3) . ?
N5 H5N 0.91(3) . ?
C1 C2 1.380(3) . ?
C1 H1 0.98(2) . ?
C2 C3 1.378(4) . ?
C2 H2 0.97(3) . ?
C3 C4 1.386(4) . ?
C3 H3 0.91(3) . ?
C4 C5 1.380(3) . ?
C4 H4 0.93(3) . ?
C5 C6 1.512(3) . ?
C6 H6A 0.96(2) . ?
C6 H6B 0.97(2) . ?
C7 C8 1.510(3) . ?
C7 H7A 0.96(3) . ?
C7 H7B 0.92(3) . ?
C8 C9 1.388(3) . ?
C9 C10 1.382(4) . ?
C9 H9 0.93(3) . ?
C10 C11 1.379(4) . ?
C10 H10 0.96(3) . ?
C11 C12 1.392(3) . ?
C11 H11 0.90(3) . ?
C12 C13 1.482(3) . ?
C13 C14 1.395(3) . ?
C13 C18 1.396(3) . ?
C14 C15 1.386(4) . ?
C14 H14 0.92(3) . ?
C15 C16 1.376(4) . ?
C15 H15 0.96(3) . ?
C16 C17 1.386(4) . ?
C16 H16 0.96(3) . ?
C17 C18 1.386(3) . ?
C17 H17 0.91(3) . ?
C18 H18 0.98(2) . ?
C19 C20 1.503(3) . ?
C19 H19A 0.97(3) . ?
C19 H19B 0.96(3) . ?
C20 C21 1.385(3) . ?
C21 C22 1.386(4) . ?
C21 H21 0.91(3) . ?
C22 C23 1.374(4) . ?
C22 H22 0.94(3) . ?
C23 C24 1.403(3) . ?
C23 H23 0.96(3) . ?
C24 C25 1.480(3) . ?
C25 C30 1.393(3) . ?
C25 C26 1.407(3) . ?
C26 C27 1.387(4) . ?
C26 H26 0.97(3) . ?
C27 C28 1.385(4) . ?
C27 H27 0.90(3) . ?
C28 C29 1.388(4) . ?
C28 H28 0.95(3) . ?
C29 C30 1.389(4) . ?
C29 H29 0.91(3) . ?
C30 H30 0.97(2) . ?
C31 C32 1.498(3) . ?
C32 H32A 0.98(4) . ?
C32 H32B 0.93(4) . ?
C32 H32C 0.95(3) . ?

loop_
_geom_hbond_atom_site_label_D
_geom_hbond_atom_site_label_H
_geom_hbond_atom_site_label_A
_geom_hbond_distance_DH
_geom_hbond_distance_HA
_geom_hbond_distance_DA
_geom_hbond_angle_DHA
_geom_hbond_site_symmetry_A
N5 H5N O3 0.91(3) 2.16(3) 2.993(3) 152(2) 3_656

loop_
_geom_torsion_atom_site_label_1
_geom_torsion_atom_site_label_2
_geom_torsion_atom_site_label_3
_geom_torsion_atom_site_label_4
_geom_torsion
_geom_torsion_site_symmetry_1
_geom_torsion_site_symmetry_2
_geom_torsion_site_symmetry_3
_geom_torsion_site_symmetry_4
_geom_torsion_publ_flag
O2 Co1 O1 C31 8.31(14) . . . . ?
N1 Co1 O1 C31 -99.1(11) . . . . ?
N2 Co1 O1 C31 -176.22(14) . . . . ?
N3 Co1 O1 C31 111.87(14) . . . . ?
N4 Co1 O1 C31 -100.25(14) . . . . ?
N1 Co1 O2 N5 170.20(12) . . . . ?
O1 Co1 O2 N5 -6.62(12) . . . . ?
N2 Co1 O2 N5 -116.5(8) . . . . ?
N3 Co1 O2 N5 -87.49(13) . . . . ?
N4 Co1 O2 N5 68.85(13) . . . . ?
O2 Co1 N1 C1 -18.84(19) . . . . ?
O1 Co1 N1 C1 88.1(11) . . . . ?
N2 Co1 N1 C1 165.78(19) . . . . ?
N3 Co1 N1 C1 -123.16(18) . . . . ?
N4 Co1 N1 C1 89.19(18) . . . . ?
O2 Co1 N1 C5 166.03(14) . . . . ?
O1 Co1 N1 C5 -87.0(11) . . . . ?
N2 Co1 N1 C5 -9.35(14) . . . . ?
N3 Co1 N1 C5 61.71(15) . . . . ?
N4 Co1 N1 C5 -85.94(15) . . . . ?
O2 Co1 N2 C7 71.8(8) . . . . ?
N1 Co1 N2 C7 145.93(15) . . . . ?
O1 Co1 N2 C7 -37.33(15) . . . . ?
N3 Co1 N2 C7 42.19(14) . . . . ?
N4 Co1 N2 C7 -113.45(15) . . . . ?
O2 Co1 N2 C6 -47.7(9) . . . . ?
N1 Co1 N2 C6 26.47(13) . . . . ?
O1 Co1 N2 C6 -156.79(13) . . . . ?
N3 Co1 N2 C6 -77.27(14) . . . . ?
N4 Co1 N2 C6 127.09(14) . . . . ?
O2 Co1 N2 C19 -167.7(8) . . . . ?
N1 Co1 N2 C19 -93.53(15) . . . . ?
O1 Co1 N2 C19 83.21(15) . . . . ?
N3 Co1 N2 C19 162.73(16) . . . . ?
N4 Co1 N2 C19 7.09(15) . . . . ?
O2 Co1 N3 C8 144.49(14) . . . . ?
N1 Co1 N3 C8 -113.16(14) . . . . ?
O1 Co1 N3 C8 65.12(14) . . . . ?
N2 Co1 N3 C8 -37.90(14) . . . . ?
N4 Co1 N3 C8 4.6(2) . . . . ?
O2 Co1 N3 C12 -8.15(19) . . . . ?
N1 Co1 N3 C12 94.19(18) . . . . ?
O1 Co1 N3 C12 -87.52(18) . . . . ?
N2 Co1 N3 C12 169.5(2) . . . . ?
N4 Co1 N3 C12 -148.07(16) . . . . ?
O2 Co1 N4 C20 -164.02(14) . . . . ?
N1 Co1 N4 C20 93.30(15) . . . . ?
O1 Co1 N4 C20 -86.77(14) . . . . ?
N2 Co1 N4 C20 16.43(14) . . . . ?
N3 Co1 N4 C20 -25.0(2) . . . . ?
O2 Co1 N4 C24 -18.38(19) . . . . ?
N1 Co1 N4 C24 -121.06(18) . . . . ?
O1 Co1 N4 C24 58.87(17) . . . . ?
N2 Co1 N4 C24 162.07(19) . . . . ?
N3 Co1 N4 C24 120.68(18) . . . . ?
Co1 O2 N5 C31 4.7(2) . . . . ?
C5 N1 C1 C2 0.3(3) . . . . ?
Co1 N1 C1 C2 -174.76(17) . . . . ?
N1 C1 C2 C3 2.3(4) . . . . ?
C1 C2 C3 C4 -2.0(4) . . . . ?
C2 C3 C4 C5 -0.8(4) . . . . ?
C1 N1 C5 C4 -3.2(3) . . . . ?
Co1 N1 C5 C4 172.32(17) . . . . ?
C1 N1 C5 C6 174.01(19) . . . . ?
Co1 N1 C5 C6 -10.4(2) . . . . ?
C3 C4 C5 N1 3.5(4) . . . . ?
C3 C4 C5 C6 -173.6(2) . . . . ?
C7 N2 C6 C5 -154.17(18) . . . . ?
C19 N2 C6 C5 81.4(2) . . . . ?
Co1 N2 C6 C5 -38.9(2) . . . . ?
N1 C5 C6 N2 34.1(3) . . . . ?
C4 C5 C6 N2 -148.6(2) . . . . ?
C6 N2 C7 C8 73.5(2) . . . . ?
C19 N2 C7 C8 -162.66(19) . . . . ?
Co1 N2 C7 C8 -42.5(2) . . . . ?
C12 N3 C8 C9 1.4(3) . . . . ?
Co1 N3 C8 C9 -154.05(19) . . . . ?
C12 N3 C8 C7 -179.0(2) . . . . ?
Co1 N3 C8 C7 25.6(2) . . . . ?
N2 C7 C8 N3 11.0(3) . . . . ?
N2 C7 C8 C9 -169.3(2) . . . . ?
N3 C8 C9 C10 1.6(4) . . . . ?
C7 C8 C9 C10 -178.1(2) . . . . ?
C8 C9 C10 C11 -1.7(4) . . . . ?
C9 C10 C11 C12 -1.1(4) . . . . ?
C8 N3 C12 C11 -4.2(3) . . . . ?
Co1 N3 C12 C11 146.07(18) . . . . ?
C8 N3 C12 C13 171.79(19) . . . . ?
Co1 N3 C12 C13 -37.9(3) . . . . ?
C10 C11 C12 N3 4.1(4) . . . . ?
C10 C11 C12 C13 -171.7(2) . . . . ?
N3 C12 C13 C14 143.9(2) . . . . ?
C11 C12 C13 C14 -40.1(3) . . . . ?
N3 C12 C13 C18 -39.7(3) . . . . ?
C11 C12 C13 C18 136.3(2) . . . . ?
C18 C13 C14 C15 1.0(4) . . . . ?
C12 C13 C14 C15 177.5(2) . . . . ?
C13 C14 C15 C16 -0.2(4) . . . . ?
C14 C15 C16 C17 -0.3(4) . . . . ?
C15 C16 C17 C18 -0.1(4) . . . . ?
C16 C17 C18 C13 1.0(4) . . . . ?
C14 C13 C18 C17 -1.4(3) . . . . ?
C12 C13 C18 C17 -178.0(2) . . . . ?
C7 N2 C19 C20 89.0(2) . . . . ?
C6 N2 C19 C20 -146.16(19) . . . . ?
Co1 N2 C19 C20 -28.1(2) . . . . ?
C24 N4 C20 C21 -2.9(3) . . . . ?
Co1 N4 C20 C21 145.42(19) . . . . ?
C24 N4 C20 C19 173.66(19) . . . . ?
Co1 N4 C20 C19 -38.0(2) . . . . ?
N2 C19 C20 N4 46.7(3) . . . . ?
N2 C19 C20 C21 -136.7(2) . . . . ?
N4 C20 C21 C22 0.7(3) . . . . ?
C19 C20 C21 C22 -175.7(2) . . . . ?
C20 C21 C22 C23 1.5(4) . . . . ?
C21 C22 C23 C24 -1.4(4) . . . . ?
C20 N4 C24 C23 2.9(3) . . . . ?
Co1 N4 C24 C23 -139.52(18) . . . . ?
C20 N4 C24 C25 -174.51(19) . . . . ?
Co1 N4 C24 C25 43.0(3) . . . . ?
C22 C23 C24 N4 -0.8(3) . . . . ?
C22 C23 C24 C25 176.6(2) . . . . ?
N4 C24 C25 C30 37.5(3) . . . . ?
C23 C24 C25 C30 -140.0(2) . . . . ?
N4 C24 C25 C26 -146.1(2) . . . . ?
C23 C24 C25 C26 36.4(3) . . . . ?
C30 C25 C26 C27 -0.2(3) . . . . ?
C24 C25 C26 C27 -176.8(2) . . . . ?
C25 C26 C27 C28 0.9(4) . . . . ?
C26 C27 C28 C29 -0.9(4) . . . . ?
C27 C28 C29 C30 0.2(4) . . . . ?
C28 C29 C30 C25 0.5(4) . . . . ?
C26 C25 C30 C29 -0.5(3) . . . . ?
C24 C25 C30 C29 176.1(2) . . . . ?
Co1 O1 C31 N5 -8.4(2) . . . . ?
Co1 O1 C31 C32 169.72(19) . . . . ?
O2 N5 C31 O1 3.3(3) . . . . ?
O2 N5 C31 C32 -175.0(2) . . . . ?
